data_4065966
loop_
_publ_author_name
'Ruiz, Javier'
'Ara\'uz, Ren\'e'
'Ceroni, Mario'
'Vivanco, Maril\'in'
'Van der Maelen, Juan F.'
'Garc\'ia-Granda, Santiago'

_publ_section_title
;
 Synthesis and Se&#x2212;Se Bond Breaking of Polyselenides Containing
 Pendant Diphosphine Complexes of Manganese(I)&#x2020;
;
_journal_issue 13
_journal_name_full Organometallics
_journal_page_first 3058
_journal_paper_doi 10.1021/om100229q
_journal_volume 29
_journal_year 2010
_chemical_formula_moiety 'C58 H42 Mn2 O8 P4 Se2, 2(Cl O4), 2(C H2 Cl2)'
_chemical_formula_sum 'C60 H46 Cl6 Mn2 O16 P4 Se2'
_chemical_formula_weight 1627.35
_chemical_name_common '[(CO)4Mn(PPh2)2CH-Se2-CH(PPh2)2Mn(CO)4][ClO4]2&#x00B7;2[CH2Cl2]'
_chemical_name_systematic
;
 ?
;
_space_group_IT_number 2
_symmetry_cell_setting triclinic
_symmetry_space_group_name_Hall '-P 1'
_symmetry_space_group_name_H-M 'P -1'
_atom_sites_solution_hydrogens geom
_atom_sites_solution_primary direct
_atom_sites_solution_secondary difmap
_audit_creation_method SHELXL-97
_cell_angle_alpha 70.01(3)
_cell_angle_beta 82.40(4)
_cell_angle_gamma 68.94(2)
_cell_formula_units_Z 2
_cell_length_a 11.742(4)
_cell_length_b 15.627(4)
_cell_length_c 20.587(11)
_cell_measurement_reflns_used 25
_cell_measurement_temperature 200(2)
_cell_measurement_theta_max 14.45
_cell_measurement_theta_min 5.90
_cell_volume 3313(2)
_computing_cell_refinement 'DIRDIF96 (Beurskens et al, 1996)'
_computing_data_collection 'CAD-4 Control Software (Nonius, 1994)'
_computing_data_reduction 'REFLEX (Local program, 1999)'
_computing_molecular_graphics 'WinGX (Farrugia, 1999)'
_computing_structure_refinement 'SHELXL-97 (Sheldrick, 1997)'
_computing_structure_solution 'DIRDIF96 (Beurskens et al, 1996)'
_diffrn_ambient_temperature 200(2)
_diffrn_measured_fraction_theta_full 0.998
_diffrn_measured_fraction_theta_max 0.998
_diffrn_measurement_device_type 'Nonius CAD4 Diffractometer'
_diffrn_measurement_method '\w-2\q scan technique'
_diffrn_radiation_monochromator graphite
_diffrn_radiation_source 'fine-focus sealed tube'
_diffrn_radiation_type MoK\a
_diffrn_radiation_wavelength 0.71073
_diffrn_reflns_av_R_equivalents 0.0445
_diffrn_reflns_av_sigmaI/netI 0.1054
_diffrn_reflns_limit_h_max 14
_diffrn_reflns_limit_h_min -14
_diffrn_reflns_limit_k_max 19
_diffrn_reflns_limit_k_min -18
_diffrn_reflns_limit_l_max 25
_diffrn_reflns_limit_l_min 0
_diffrn_reflns_number 13366
_diffrn_reflns_theta_full 25.98
_diffrn_reflns_theta_max 25.98
_diffrn_reflns_theta_min 1.05
_diffrn_standards_decay_% 4
_diffrn_standards_interval_count 200
_diffrn_standards_interval_time 60
_diffrn_standards_number 3
_exptl_absorpt_coefficient_mu 1.884
_exptl_absorpt_correction_T_max 0.6886
_exptl_absorpt_correction_T_min 0.5989
_exptl_absorpt_correction_type psi-scan
_exptl_absorpt_process_details semi-empirical
_exptl_crystal_colour 'pale yellow'
_exptl_crystal_density_diffrn 1.632
_exptl_crystal_density_method 'not measured'
_exptl_crystal_description prysmatic
_exptl_crystal_F_000 1628
_exptl_crystal_size_max 0.264
_exptl_crystal_size_mid 0.264
_exptl_crystal_size_min 0.198
_refine_diff_density_max 0.944
_refine_diff_density_min -0.908
_refine_diff_density_rms 0.136
_refine_ls_extinction_method none
_refine_ls_goodness_of_fit_ref 1.015
_refine_ls_hydrogen_treatment mixed
_refine_ls_matrix_type full
_refine_ls_number_parameters 866
_refine_ls_number_reflns 12982
_refine_ls_number_restraints 154
_refine_ls_restrained_S_all 1.013
_refine_ls_R_factor_all 0.1437
_refine_ls_R_factor_gt 0.0480
_refine_ls_shift/su_max 0.001
_refine_ls_shift/su_mean 0.000
_refine_ls_structure_factor_coef Fsqd
_refine_ls_weighting_details 'calc w=1/[\s^2^(Fo^2^)+(0.0470P)^2^+0.0404P] where P=(Fo^2^+2Fc^2^)/3'
_refine_ls_weighting_scheme calc
_refine_ls_wR_factor_gt 0.1047
_refine_ls_wR_factor_ref 0.1442
_reflns_number_gt 7010
_reflns_number_total 12982
_reflns_threshold_expression >2sigma(I)
_cod_data_source_file om100229q_si_001.cif
_cod_data_source_block 3-Se2
_cod_original_sg_symbol_H-M P-1
_cod_database_code 4065966

loop_
_symmetry_equiv_pos_as_xyz
'x, y, z'
'-x, -y, -z'

loop_
_atom_site_label
_atom_site_type_symbol
_atom_site_fract_x
_atom_site_fract_y
_atom_site_fract_z
_atom_site_U_iso_or_equiv
_atom_site_adp_type
_atom_site_occupancy
_atom_site_symmetry_multiplicity
_atom_site_calc_flag
_atom_site_refinement_flags
_atom_site_disorder_assembly
_atom_site_disorder_group
Se1 Se 0.00478(6) 0.46859(4) 0.22387(3) 0.02776(16) Uani 1 1 d . . .
Se2 Se -0.18326(6) 0.53792(4) 0.17035(3) 0.02376(15) Uani 1 1 d . . .
Mn1 Mn 0.22700(8) 0.18475(7) 0.24609(5) 0.0269(2) Uani 1 1 d . . .
C1 C 0.2641(5) 0.2935(5) 0.1900(4) 0.0336(16) Uani 1 1 d . . .
O1 O 0.2884(4) 0.3591(4) 0.1551(3) 0.0510(14) Uani 1 1 d . . .
C2 C 0.1969(6) 0.0738(5) 0.3021(4) 0.0342(16) Uani 1 1 d . . .
O2 O 0.1807(5) 0.0050(4) 0.3363(3) 0.0516(14) Uani 1 1 d . . .
C3 C 0.3806(6) 0.1307(5) 0.2825(4) 0.0380(17) Uani 1 1 d . . .
O3 O 0.4724(4) 0.0961(4) 0.3092(3) 0.0598(16) Uani 1 1 d . . .
C4 C 0.2722(6) 0.1294(5) 0.1754(4) 0.0384(17) Uani 1 1 d . . .
O4 O 0.2978(5) 0.0945(4) 0.1339(3) 0.0550(15) Uani 1 1 d . . .
Mn2 Mn -0.36843(8) 0.83253(6) 0.13086(5) 0.0223(2) Uani 1 1 d . . .
C5 C -0.2994(5) 0.7787(5) 0.0614(3) 0.0288(15) Uani 1 1 d . . .
O5 O -0.2632(4) 0.7517(4) 0.0156(2) 0.0393(12) Uani 1 1 d . . .
C6 C -0.4480(6) 0.8932(4) 0.1961(3) 0.0282(14) Uani 1 1 d . . .
O6 O -0.5014(4) 0.9318(3) 0.2342(3) 0.0462(13) Uani 1 1 d . . .
C7 C -0.5058(6) 0.9028(5) 0.0782(4) 0.0347(16) Uani 1 1 d . . .
O7 O -0.5919(5) 0.9468(4) 0.0465(3) 0.0561(15) Uani 1 1 d . . .
C8 C -0.2866(6) 0.9196(5) 0.0941(3) 0.0341(16) Uani 1 1 d . . .
O8 O -0.2321(5) 0.9703(4) 0.0688(3) 0.0515(14) Uani 1 1 d . . .
C9 C -0.0052(6) 0.3391(4) 0.2771(3) 0.0259(14) Uani 1 1 d . . .
H9 H -0.078(6) 0.358(4) 0.299(3) 0.027(12) Uiso 1 1 d . . .
C10 C -0.2717(5) 0.6216(4) 0.2272(3) 0.0189(12) Uani 1 1 d . . .
H10 H -0.270(5) 0.569(4) 0.277(3) 0.027(12) Uiso 1 1 d . . .
P1 P 0.13856(15) 0.26411(12) 0.32527(9) 0.0277(4) Uani 1 1 d . . .
C11 C 0.1027(6) 0.1883(4) 0.4094(3) 0.0304(15) Uani 1 1 d . . .
C12 C 0.2001(7) 0.1131(5) 0.4466(4) 0.0414(18) Uani 1 1 d . . .
H12 H 0.2808 0.1034 0.4284 0.054(4) Uiso 1 1 calc R . .
C13 C 0.1795(7) 0.0527(5) 0.5097(4) 0.048(2) Uani 1 1 d . . .
H13 H 0.2466 0.0016 0.5350 0.054(4) Uiso 1 1 calc R . .
C14 C 0.0645(8) 0.0646(5) 0.5367(4) 0.049(2) Uani 1 1 d . . .
H14 H 0.0517 0.0222 0.5805 0.054(4) Uiso 1 1 calc R . .
C15 C -0.0332(7) 0.1386(6) 0.5001(4) 0.051(2) Uani 1 1 d . . .
H15 H -0.1138 0.1469 0.5182 0.054(4) Uiso 1 1 calc R . .
C16 C -0.0131(7) 0.2007(5) 0.4367(3) 0.0423(18) Uani 1 1 d . . .
H16 H -0.0802 0.2525 0.4119 0.054(4) Uiso 1 1 calc R . .
C17 C 0.1974(7) 0.3442(5) 0.3471(4) 0.0428(19) Uani 1 1 d . . .
C18 C 0.3166(8) 0.3420(6) 0.3300(4) 0.055(2) Uani 1 1 d . . .
H18 H 0.3674 0.3019 0.3043 0.054(4) Uiso 1 1 calc R . .
C19 C 0.3598(11) 0.3998(8) 0.3513(5) 0.052(2) Uani 1 1 d . . .
H19 H 0.4415 0.3984 0.3407 0.054(4) Uiso 1 1 calc R . .
C20 C 0.2867(13) 0.4587(7) 0.3875(5) 0.054(2) Uani 1 1 d . . .
H20 H 0.3188 0.4966 0.4023 0.054(4) Uiso 1 1 calc R . .
C21 C 0.1672(12) 0.4638(6) 0.4026(4) 0.049(2) Uani 1 1 d . . .
H21 H 0.1163 0.5070 0.4259 0.054(4) Uiso 1 1 calc R . .
C22 C 0.1208(8) 0.4049(5) 0.3834(4) 0.051(2) Uani 1 1 d . . .
H22 H 0.0392 0.4062 0.3947 0.054(4) Uiso 1 1 calc R . .
P2 P 0.01906(14) 0.26053(11) 0.22300(8) 0.0219(3) Uani 1 1 d . . .
C23 C -0.0410(5) 0.3266(4) 0.1356(3) 0.0254(14) Uani 1 1 d . . .
C24 C 0.0386(6) 0.3483(5) 0.0809(3) 0.0320(15) Uani 1 1 d . . .
H24 H 0.1231 0.3307 0.0890 0.054(4) Uiso 1 1 calc R . .
C25 C -0.0073(7) 0.3958(5) 0.0146(3) 0.0380(17) Uani 1 1 d . . .
H25 H 0.0464 0.4109 -0.0229 0.054(4) Uiso 1 1 calc R . .
C26 C -0.1284(7) 0.4213(5) 0.0021(4) 0.0432(18) Uani 1 1 d . . .
H26 H -0.1585 0.4545 -0.0436 0.054(4) Uiso 1 1 calc R . .
C27 C -0.2068(6) 0.3987(5) 0.0560(4) 0.0395(17) Uani 1 1 d . . .
H27 H -0.2910 0.4161 0.0474 0.054(4) Uiso 1 1 calc R . .
C28 C -0.1635(6) 0.3509(5) 0.1224(3) 0.0308(15) Uani 1 1 d . . .
H28 H -0.2176 0.3345 0.1593 0.054(4) Uiso 1 1 calc R . .
C29 C -0.0810(6) 0.1901(4) 0.2608(3) 0.0272(14) Uani 1 1 d . . .
C30 C -0.1876(6) 0.2230(5) 0.2964(4) 0.0387(17) Uani 1 1 d . . .
H30 H -0.2060 0.2808 0.3076 0.054(4) Uiso 1 1 calc R . .
C31 C -0.2665(7) 0.1713(6) 0.3155(4) 0.052(2) Uani 1 1 d . . .
H31 H -0.3385 0.1930 0.3410 0.054(4) Uiso 1 1 calc R . .
C32 C -0.2431(7) 0.0896(6) 0.2986(4) 0.054(2) Uani 1 1 d . . .
H32 H -0.2999 0.0559 0.3109 0.054(4) Uiso 1 1 calc R . .
C33 C -0.1389(7) 0.0562(5) 0.2641(4) 0.049(2) Uani 1 1 d . . .
H33 H -0.1217 -0.0018 0.2535 0.054(4) Uiso 1 1 calc R . .
C34 C -0.0572(6) 0.1065(5) 0.2441(3) 0.0363(16) Uani 1 1 d . . .
H34 H 0.0148 0.0837 0.2191 0.054(4) Uiso 1 1 calc R . .
P3 P -0.42362(14) 0.69818(11) 0.18876(8) 0.0213(3) Uani 1 1 d . . .
C35 C -0.5366(5) 0.7104(4) 0.2575(3) 0.0261(14) Uani 1 1 d . . .
C36 C -0.6498(6) 0.7822(5) 0.2378(4) 0.0404(18) Uani 1 1 d . . .
H36 H -0.6639 0.8220 0.1909 0.054(4) Uiso 1 1 calc R . .
C37 C -0.7412(7) 0.7951(6) 0.2869(4) 0.049(2) Uani 1 1 d . . .
H37 H -0.8183 0.8440 0.2739 0.054(4) Uiso 1 1 calc R . .
C38 C -0.7204(7) 0.7369(6) 0.3545(5) 0.058(2) Uani 1 1 d . . .
H38 H -0.7836 0.7462 0.3880 0.054(4) Uiso 1 1 calc R . .
C39 C -0.6107(7) 0.6663(6) 0.3741(4) 0.051(2) Uani 1 1 d . . .
H39 H -0.5970 0.6262 0.4209 0.054(4) Uiso 1 1 calc R . .
C40 C -0.5179(7) 0.6536(5) 0.3240(4) 0.0441(19) Uani 1 1 d . . .
H40 H -0.4410 0.6045 0.3372 0.054(4) Uiso 1 1 calc R . .
C41 C -0.4675(5) 0.6282(4) 0.1476(3) 0.0261(14) Uani 1 1 d . . .
C42 C -0.4689(5) 0.5358(5) 0.1890(3) 0.0313(15) Uani 1 1 d . . .
H42 H -0.4463 0.5112 0.2362 0.054(4) Uiso 1 1 calc R . .
C43 C -0.5039(6) 0.4811(5) 0.1598(4) 0.0395(17) Uani 1 1 d . . .
H43 H -0.5056 0.4189 0.1873 0.054(4) Uiso 1 1 calc R . .
C44 C -0.5364(6) 0.5167(5) 0.0909(4) 0.0416(18) Uani 1 1 d . . .
H44 H -0.5583 0.4783 0.0710 0.054(4) Uiso 1 1 calc R . .
C45 C -0.5369(6) 0.6087(6) 0.0509(4) 0.0421(18) Uani 1 1 d . . .
H45 H -0.5622 0.6340 0.0041 0.054(4) Uiso 1 1 calc R . .
C46 C -0.5002(5) 0.6638(5) 0.0792(3) 0.0302(15) Uani 1 1 d . . .
H46 H -0.4977 0.7258 0.0513 0.054(4) Uiso 1 1 calc R . .
P4 P -0.21859(14) 0.72572(11) 0.21183(8) 0.0205(3) Uani 1 1 d . . .
C47 C -0.0567(5) 0.7007(4) 0.1910(3) 0.0242(13) Uani 1 1 d . . .
C48 C -0.0171(6) 0.7210(5) 0.1228(3) 0.0328(15) Uani 1 1 d . . .
H48 H -0.0743 0.7449 0.0867 0.054(4) Uiso 1 1 calc R . .
C49 C 0.1059(6) 0.7064(5) 0.1067(4) 0.0381(17) Uani 1 1 d . . .
H49 H 0.1329 0.7196 0.0598 0.054(4) Uiso 1 1 calc R . .
C50 C 0.1877(6) 0.6731(5) 0.1586(4) 0.0439(19) Uani 1 1 d . . .
H50 H 0.2714 0.6642 0.1475 0.054(4) Uiso 1 1 calc R . .
C51 C 0.1504(6) 0.6520(5) 0.2272(4) 0.0448(19) Uani 1 1 d . . .
H51 H 0.2080 0.6278 0.2631 0.054(4) Uiso 1 1 calc R . .
C52 C 0.0297(6) 0.6666(5) 0.2423(4) 0.0347(16) Uani 1 1 d . . .
H52 H 0.0038 0.6530 0.2893 0.054(4) Uiso 1 1 calc R . .
C53 C -0.2251(6) 0.7404(5) 0.2962(3) 0.0301(15) Uani 1 1 d . . .
C54 C -0.2165(7) 0.6625(5) 0.3565(3) 0.0423(18) Uani 1 1 d . . .
H54 H -0.2206 0.6039 0.3543 0.054(4) Uiso 1 1 calc R . .
C55 C -0.2021(9) 0.6707(6) 0.4195(4) 0.0395(17) Uani 1 1 d . . .
H55 H -0.1967 0.6178 0.4606 0.054(4) Uiso 1 1 calc R . .
C56 C -0.1956(9) 0.7544(6) 0.4229(4) 0.0416(18) Uani 1 1 d . . .
H56 H -0.1849 0.7592 0.4663 0.054(4) Uiso 1 1 calc R . .
C57 C -0.2045(9) 0.8318(6) 0.3640(4) 0.0421(18) Uani 1 1 d . . .
H57 H -0.1991 0.8896 0.3669 0.054(4) Uiso 1 1 calc R . .
C58 C -0.2214(8) 0.8264(5) 0.2999(4) 0.050(2) Uani 1 1 d . . .
H58 H -0.2304 0.8808 0.2594 0.054(4) Uiso 1 1 calc R . .
Cl1 Cl 0.5911(2) 0.17620(18) 0.12519(13) 0.0674(6) Uani 1 1 d . . .
O9 O 0.6336(8) 0.0789(5) 0.1690(3) 0.099(3) Uani 1 1 d . . .
O10 O 0.6845(6) 0.1979(5) 0.0817(5) 0.129(4) Uani 1 1 d . . .
O11 O 0.5507(8) 0.2385(6) 0.1689(5) 0.126(3) Uani 1 1 d . . .
O12 O 0.4923(7) 0.1952(8) 0.0856(4) 0.149(4) Uani 1 1 d . . .
Cl2A Cl 0.7218(9) 0.4129(5) 0.4349(4) 0.107(3) Uani 0.711(13) 1 d PDU A 1
O13A O 0.7039(19) 0.3197(10) 0.4553(10) 0.115(6) Uani 0.711(13) 1 d PDU A 1
O14A O 0.7426(16) 0.4404(14) 0.3630(7) 0.151(9) Uani 0.711(13) 1 d PDU A 1
O15A O 0.6133(16) 0.4806(12) 0.4504(8) 0.195(10) Uani 0.711(13) 1 d PDU A 1
O16A O 0.8265(14) 0.3991(10) 0.4716(8) 0.161(6) Uani 0.711(13) 1 d PDU A 1
Cl2B Cl 0.6899(11) 0.4085(11) 0.4213(8) 0.044(3) Uani 0.289(13) 1 d PDU A 2
O13B O 0.732(4) 0.3151(17) 0.4743(19) 0.075(10) Uani 0.289(13) 1 d PDU A 2
O14B O 0.785(3) 0.423(3) 0.3741(17) 0.094(12) Uani 0.289(13) 1 d PDU A 2
O15B O 0.584(2) 0.422(2) 0.392(2) 0.172(15) Uani 0.289(13) 1 d PDU A 2
O16B O 0.666(3) 0.482(2) 0.4561(18) 0.081(9) Uani 0.289(13) 1 d PDU A 2
Cl3 Cl 0.0404(3) -0.05923(17) 0.12485(18) 0.0978(10) Uani 1 1 d . . .
Cl4 Cl 0.0441(2) 0.13539(18) 0.06063(12) 0.0682(6) Uani 1 1 d . . .
C59 C -0.0421(8) 0.0593(6) 0.0771(5) 0.066(3) Uani 1 1 d . . .
H591 H -0.0667 0.0600 0.0327 0.12(2) Uiso 1 1 calc R . .
H592 H -0.1172 0.0838 0.1030 0.12(2) Uiso 1 1 calc R . .
Cl5 Cl 0.4994(3) 0.1365(3) 0.46650(16) 0.1124(11) Uani 1 1 d . . .
Cl6 Cl 0.5378(4) 0.1360(3) 0.60126(18) 0.1272(13) Uani 1 1 d . . .
C60 C 0.5226(12) 0.1997(9) 0.5146(6) 0.103(4) Uani 1 1 d . . .
H601 H 0.5972 0.2164 0.4974 0.12(2) Uiso 1 1 calc R . .
H602 H 0.4529 0.2608 0.5080 0.12(2) Uiso 1 1 calc R . .

loop_
_atom_site_aniso_label
_atom_site_aniso_U_11
_atom_site_aniso_U_22
_atom_site_aniso_U_33
_atom_site_aniso_U_23
_atom_site_aniso_U_13
_atom_site_aniso_U_12
Se1 0.0266(3) 0.0228(3) 0.0341(4) -0.0087(3) -0.0036(3) -0.0077(3)
Se2 0.0261(3) 0.0249(3) 0.0215(3) -0.0109(3) -0.0011(3) -0.0065(3)
Mn1 0.0197(5) 0.0267(5) 0.0322(6) -0.0080(4) 0.0012(4) -0.0074(4)
C1 0.017(3) 0.040(4) 0.037(4) -0.007(3) -0.005(3) -0.005(3)
O1 0.036(3) 0.043(3) 0.064(4) 0.000(3) 0.005(3) -0.020(2)
C2 0.025(3) 0.035(4) 0.041(4) -0.015(3) -0.004(3) -0.003(3)
O2 0.059(4) 0.033(3) 0.057(4) -0.001(3) -0.005(3) -0.021(3)
C3 0.032(4) 0.045(4) 0.031(4) -0.008(3) 0.008(3) -0.013(3)
O3 0.024(3) 0.078(4) 0.061(4) -0.009(3) -0.016(3) -0.006(3)
C4 0.020(3) 0.036(4) 0.053(5) -0.012(4) -0.007(3) -0.001(3)
O4 0.052(3) 0.060(4) 0.053(4) -0.033(3) 0.003(3) -0.006(3)
Mn2 0.0227(5) 0.0232(5) 0.0206(5) -0.0047(4) -0.0015(4) -0.0090(4)
C5 0.018(3) 0.034(4) 0.030(4) -0.002(3) -0.002(3) -0.011(3)
O5 0.035(3) 0.060(3) 0.026(3) -0.019(2) 0.008(2) -0.018(2)
C6 0.031(4) 0.018(3) 0.034(4) -0.006(3) -0.007(3) -0.006(3)
O6 0.048(3) 0.037(3) 0.052(3) -0.025(3) 0.001(3) -0.002(2)
C7 0.033(4) 0.036(4) 0.036(4) -0.009(3) 0.003(3) -0.015(3)
O7 0.041(3) 0.058(3) 0.050(3) 0.001(3) -0.025(3) -0.003(3)
C8 0.040(4) 0.027(3) 0.034(4) -0.004(3) -0.011(3) -0.010(3)
O8 0.056(3) 0.047(3) 0.058(4) -0.004(3) -0.005(3) -0.034(3)
C9 0.029(4) 0.023(3) 0.022(3) -0.006(3) 0.001(3) -0.007(3)
C10 0.023(3) 0.021(3) 0.019(3) -0.011(3) 0.006(2) -0.012(2)
P1 0.0293(9) 0.0273(9) 0.0280(9) -0.0081(7) -0.0042(7) -0.0105(7)
C11 0.040(4) 0.024(3) 0.026(4) -0.006(3) -0.004(3) -0.011(3)
C12 0.040(4) 0.044(4) 0.031(4) -0.003(3) -0.008(3) -0.009(3)
C13 0.055(5) 0.045(4) 0.033(4) 0.002(4) -0.015(4) -0.013(4)
C14 0.078(6) 0.043(4) 0.030(4) -0.007(3) -0.003(4) -0.028(4)
C15 0.046(5) 0.064(5) 0.032(4) -0.003(4) 0.002(4) -0.018(4)
C16 0.043(4) 0.041(4) 0.027(4) 0.001(3) -0.003(3) -0.006(3)
C17 0.061(5) 0.036(4) 0.037(4) -0.006(3) -0.022(4) -0.019(4)
C18 0.062(5) 0.059(5) 0.058(5) -0.004(4) -0.017(4) -0.044(5)
C19 0.028(4) 0.068(6) 0.052(5) -0.004(4) 0.007(4) -0.023(4)
C20 0.046(5) 0.061(5) 0.050(5) 0.014(4) -0.008(4) -0.040(4)
C21 0.045(5) 0.042(4) 0.065(6) -0.007(4) -0.012(4) -0.028(4)
C22 0.083(6) 0.045(5) 0.031(4) -0.010(4) -0.017(4) -0.024(4)
P2 0.0209(8) 0.0233(8) 0.0240(9) -0.0094(7) 0.0023(7) -0.0094(7)
C23 0.029(3) 0.025(3) 0.026(3) -0.014(3) -0.002(3) -0.008(3)
C24 0.035(4) 0.034(4) 0.034(4) -0.015(3) 0.006(3) -0.018(3)
C25 0.050(5) 0.041(4) 0.025(4) -0.010(3) 0.005(3) -0.021(4)
C26 0.066(5) 0.039(4) 0.023(4) -0.008(3) -0.006(4) -0.016(4)
C27 0.032(4) 0.051(4) 0.042(5) -0.026(4) -0.011(3) -0.006(3)
C28 0.026(3) 0.044(4) 0.027(4) -0.017(3) 0.003(3) -0.014(3)
C29 0.032(4) 0.034(4) 0.016(3) -0.004(3) 0.003(3) -0.016(3)
C30 0.032(4) 0.049(4) 0.039(4) -0.015(4) 0.009(3) -0.021(3)
C31 0.028(4) 0.068(6) 0.052(5) -0.004(4) 0.007(4) -0.023(4)
C32 0.046(5) 0.061(5) 0.050(5) 0.014(4) -0.008(4) -0.040(4)
C33 0.045(5) 0.042(4) 0.065(6) -0.007(4) -0.012(4) -0.028(4)
C34 0.042(4) 0.040(4) 0.038(4) -0.012(3) 0.003(3) -0.026(3)
P3 0.0216(8) 0.0251(8) 0.0197(8) -0.0084(7) 0.0029(6) -0.0106(7)
C35 0.030(3) 0.036(4) 0.022(3) -0.016(3) 0.014(3) -0.021(3)
C36 0.028(4) 0.052(4) 0.038(4) -0.022(4) 0.014(3) -0.008(3)
C37 0.041(4) 0.059(5) 0.045(5) -0.024(4) 0.017(4) -0.011(4)
C38 0.051(5) 0.075(6) 0.070(6) -0.054(5) 0.041(5) -0.034(5)
C39 0.065(6) 0.061(5) 0.029(4) -0.019(4) 0.022(4) -0.027(5)
C40 0.049(5) 0.039(4) 0.041(5) -0.015(4) 0.018(4) -0.016(4)
C41 0.018(3) 0.038(4) 0.032(4) -0.020(3) 0.004(3) -0.013(3)
C42 0.025(3) 0.042(4) 0.031(4) -0.014(3) 0.003(3) -0.016(3)
C43 0.038(4) 0.044(4) 0.047(5) -0.016(4) 0.010(3) -0.029(3)
C44 0.034(4) 0.056(5) 0.053(5) -0.032(4) 0.006(3) -0.024(4)
C45 0.045(4) 0.063(5) 0.030(4) -0.025(4) 0.000(3) -0.023(4)
C46 0.027(3) 0.044(4) 0.026(4) -0.014(3) 0.000(3) -0.018(3)
P4 0.0234(8) 0.0223(8) 0.0178(8) -0.0066(6) -0.0006(6) -0.0096(7)
C47 0.023(3) 0.021(3) 0.031(4) -0.008(3) -0.001(3) -0.011(3)
C48 0.029(4) 0.039(4) 0.031(4) -0.013(3) -0.002(3) -0.011(3)
C49 0.030(4) 0.050(4) 0.046(5) -0.031(4) 0.012(3) -0.017(3)
C50 0.020(3) 0.047(4) 0.073(6) -0.025(4) 0.001(4) -0.016(3)
C51 0.034(4) 0.052(5) 0.050(5) -0.008(4) -0.015(4) -0.018(4)
C52 0.026(4) 0.036(4) 0.039(4) -0.004(3) -0.006(3) -0.013(3)
C53 0.038(4) 0.034(4) 0.021(3) -0.011(3) -0.004(3) -0.012(3)
C54 0.072(5) 0.029(4) 0.031(4) -0.012(3) -0.006(4) -0.020(4)
C55 0.038(4) 0.044(4) 0.047(5) -0.016(4) 0.010(3) -0.029(3)
C56 0.034(4) 0.056(5) 0.053(5) -0.032(4) 0.006(3) -0.024(4)
C57 0.045(4) 0.063(5) 0.030(4) -0.025(4) 0.000(3) -0.023(4)
C58 0.091(6) 0.037(4) 0.032(4) -0.010(3) -0.015(4) -0.029(4)
Cl1 0.0486(13) 0.0711(15) 0.0750(16) -0.0044(13) -0.0054(12) -0.0275(12)
O9 0.179(8) 0.058(4) 0.064(5) -0.012(4) -0.013(5) -0.049(5)
O10 0.048(4) 0.092(6) 0.193(9) 0.007(6) 0.036(5) -0.025(4)
O11 0.105(6) 0.088(6) 0.180(9) -0.068(6) -0.036(6) 0.009(5)
O12 0.081(6) 0.270(12) 0.086(6) 0.004(7) -0.021(5) -0.099(7)
Cl2A 0.125(6) 0.045(3) 0.066(4) 0.014(3) 0.065(4) 0.017(3)
O13A 0.084(10) 0.086(7) 0.106(14) 0.029(7) 0.037(8) -0.020(7)
O14A 0.219(17) 0.045(8) 0.073(7) 0.011(6) 0.106(8) 0.025(10)
O15A 0.199(14) 0.116(10) 0.066(9) 0.028(7) 0.082(10) 0.096(11)
O16A 0.181(12) 0.102(11) 0.192(15) -0.072(10) 0.041(9) -0.029(10)
Cl2B 0.027(4) 0.044(5) 0.046(6) -0.004(4) 0.001(3) -0.006(4)
O13B 0.07(2) 0.048(11) 0.050(16) 0.018(9) 0.035(11) -0.006(12)
O14B 0.106(17) 0.018(13) 0.10(2) 0.005(12) 0.082(15) -0.001(15)
O15B 0.13(2) 0.12(2) 0.26(4) 0.02(2) -0.13(2) -0.06(2)
O16B 0.11(2) 0.066(14) 0.072(18) -0.028(13) 0.052(15) -0.043(16)
Cl3 0.094(2) 0.0493(14) 0.148(3) -0.0290(16) -0.0367(19) -0.0113(14)
Cl4 0.0833(16) 0.0835(16) 0.0620(15) -0.0278(13) 0.0110(12) -0.0554(14)
C59 0.057(5) 0.047(5) 0.105(8) -0.026(5) -0.014(5) -0.025(4)
Cl5 0.080(2) 0.170(3) 0.092(2) -0.044(2) -0.0074(17) -0.043(2)
Cl6 0.167(3) 0.108(3) 0.091(2) -0.012(2) -0.048(2) -0.030(2)
C60 0.124(11) 0.102(9) 0.087(9) -0.011(7) -0.002(7) -0.059(8)

loop_
_atom_type_symbol
_atom_type_description
_atom_type_scat_dispersion_real
_atom_type_scat_dispersion_imag
_atom_type_scat_source
C C 0.0033 0.0016 'International Tables Vol C Tables 4.2.6.8 and 6.1.1.4'
H H 0.0000 0.0000 'International Tables Vol C Tables 4.2.6.8 and 6.1.1.4'
Cl Cl 0.1484 0.1585 'International Tables Vol C Tables 4.2.6.8 and 6.1.1.4'
Mn Mn 0.3368 0.7283 'International Tables Vol C Tables 4.2.6.8 and 6.1.1.4'
O O 0.0106 0.0060 'International Tables Vol C Tables 4.2.6.8 and 6.1.1.4'
P P 0.1023 0.0942 'International Tables Vol C Tables 4.2.6.8 and 6.1.1.4'
Se Se -0.0929 2.2259 'International Tables Vol C Tables 4.2.6.8 and 6.1.1.4'

loop_
_geom_angle_atom_site_label_1
_geom_angle_atom_site_label_2
_geom_angle_atom_site_label_3
_geom_angle
C9 Se1 Se2 98.96(19)
C10 Se2 Se1 99.14(17)
C3 Mn1 C2 87.7(3)
C3 Mn1 C1 90.1(3)
C2 Mn1 C1 177.6(3)
C3 Mn1 C4 93.7(3)
C2 Mn1 C4 88.7(3)
C1 Mn1 C4 90.6(3)
C3 Mn1 P1 96.1(2)
C2 Mn1 P1 91.7(2)
C1 Mn1 P1 89.4(2)
C4 Mn1 P1 170.2(2)
C3 Mn1 P2 167.2(2)
C2 Mn1 P2 89.6(2)
C1 Mn1 P2 92.74(19)
C4 Mn1 P2 98.7(2)
P1 Mn1 P2 71.54(7)
O1 C1 Mn1 178.8(7)
O2 C2 Mn1 178.7(6)
O3 C3 Mn1 175.6(6)
O4 C4 Mn1 178.1(7)
C7 Mn2 C8 97.0(3)
C7 Mn2 C5 88.5(3)
C8 Mn2 C5 88.1(3)
C7 Mn2 C6 87.1(3)
C8 Mn2 C6 91.8(3)
C5 Mn2 C6 175.5(3)
C7 Mn2 P3 97.2(2)
C8 Mn2 P3 165.5(2)
C5 Mn2 P3 89.3(2)
C6 Mn2 P3 91.85(19)
C7 Mn2 P4 168.3(2)
C8 Mn2 P4 94.2(2)
C5 Mn2 P4 95.19(19)
C6 Mn2 P4 89.30(19)
P3 Mn2 P4 71.87(7)
O5 C5 Mn2 174.9(6)
O6 C6 Mn2 176.8(6)
O7 C7 Mn2 178.9(7)
O8 C8 Mn2 175.8(7)
P2 C9 P1 93.9(3)
P2 C9 Se1 113.2(3)
P1 C9 Se1 108.9(3)
P2 C9 H9 120(4)
P1 C9 H9 122(4)
Se1 C9 H9 99(4)
P3 C10 P4 94.2(3)
P3 C10 Se2 108.5(3)
P4 C10 Se2 113.2(3)
P3 C10 H10 117(3)
P4 C10 H10 123(3)
Se2 C10 H10 101(3)
C17 P1 C11 103.6(3)
C17 P1 C9 108.1(3)
C11 P1 C9 108.8(3)
C17 P1 Mn1 124.6(3)
C11 P1 Mn1 115.2(2)
C9 P1 Mn1 95.4(2)
C16 C11 C12 119.0(6)
C16 C11 P1 124.2(5)
C12 C11 P1 116.7(5)
C13 C12 C11 119.8(7)
C13 C12 H12 120.1
C11 C12 H12 120.1
C14 C13 C12 121.2(7)
C14 C13 H13 119.4
C12 C13 H13 119.4
C13 C14 C15 119.6(7)
C13 C14 H14 120.2
C15 C14 H14 120.2
C14 C15 C16 119.6(7)
C14 C15 H15 120.2
C16 C15 H15 120.2
C11 C16 C15 120.8(7)
C11 C16 H16 119.6
C15 C16 H16 119.6
C18 C17 C22 121.2(7)
C18 C17 P1 120.4(6)
C22 C17 P1 118.3(6)
C19 C18 C17 118.4(10)
C19 C18 H18 120.8
C17 C18 H18 120.8
C20 C19 C18 121.1(10)
C20 C19 H19 119.5
C18 C19 H19 119.5
C19 C20 C21 120.8(9)
C19 C20 H20 119.6
C21 C20 H20 119.6
C20 C21 C22 119.9(10)
C20 C21 H21 120.1
C22 C21 H21 120.1
C17 C22 C21 118.5(9)
C17 C22 H22 120.8
C21 C22 H22 120.8
C29 P2 C23 102.3(3)
C29 P2 C9 104.7(3)
C23 P2 C9 113.5(3)
C29 P2 Mn1 117.9(2)
C23 P2 Mn1 123.0(2)
C9 P2 Mn1 94.4(2)
C28 C23 C24 119.5(6)
C28 C23 P2 120.9(5)
C24 C23 P2 119.5(5)
C25 C24 C23 119.0(6)
C25 C24 H24 120.5
C23 C24 H24 120.5
C26 C25 C24 121.1(6)
C26 C25 H25 119.4
C24 C25 H25 119.4
C25 C26 C27 119.9(6)
C25 C26 H26 120.1
C27 C26 H26 120.1
C28 C27 C26 120.2(6)
C28 C27 H27 119.9
C26 C27 H27 119.9
C27 C28 C23 120.3(6)
C27 C28 H28 119.9
C23 C28 H28 119.9
C30 C29 C34 119.2(6)
C30 C29 P2 123.0(5)
C34 C29 P2 117.1(5)
C31 C30 C29 119.4(7)
C31 C30 H30 120.3
C29 C30 H30 120.3
C32 C31 C30 121.1(7)
C32 C31 H31 119.4
C30 C31 H31 119.4
C33 C32 C31 120.1(7)
C33 C32 H32 120.0
C31 C32 H32 120.0
C32 C33 C34 120.3(8)
C32 C33 H33 119.9
C34 C33 H33 119.9
C33 C34 C29 119.8(7)
C33 C34 H34 120.1
C29 C34 H34 120.1
C35 P3 C41 103.4(3)
C35 P3 C10 109.3(3)
C41 P3 C10 106.6(3)
C35 P3 Mn2 116.0(2)
C41 P3 Mn2 125.1(2)
C10 P3 Mn2 95.22(18)
C40 C35 C36 119.7(6)
C40 C35 P3 124.2(5)
C36 C35 P3 116.1(5)
C37 C36 C35 119.6(7)
C37 C36 H36 120.2
C35 C36 H36 120.2
C38 C37 C36 119.9(7)
C38 C37 H37 120.0
C36 C37 H37 120.0
C39 C38 C37 120.9(7)
C39 C38 H38 119.5
C37 C38 H38 119.5
C38 C39 C40 119.0(7)
C38 C39 H39 120.5
C40 C39 H39 120.5
C35 C40 C39 120.9(7)
C35 C40 H40 119.6
C39 C40 H40 119.6
C46 C41 C42 120.5(6)
C46 C41 P3 122.0(5)
C42 C41 P3 117.5(5)
C43 C42 C41 119.1(6)
C43 C42 H42 120.5
C41 C42 H42 120.5
C44 C43 C42 120.5(6)
C44 C43 H43 119.7
C42 C43 H43 119.7
C43 C44 C45 119.9(6)
C43 C44 H44 120.0
C45 C44 H44 120.0
C44 C45 C46 120.2(7)
C44 C45 H45 119.9
C46 C45 H45 119.9
C41 C46 C45 119.7(6)
C41 C46 H46 120.1
C45 C46 H46 120.1
C53 P4 C47 101.1(3)
C53 P4 C10 104.9(3)
C47 P4 C10 114.4(3)
C53 P4 Mn2 119.7(2)
C47 P4 Mn2 121.8(2)
C10 P4 Mn2 94.24(19)
C48 C47 C52 118.0(6)
C48 C47 P4 120.4(5)
C52 C47 P4 121.5(5)
C47 C48 C49 120.4(6)
C47 C48 H48 119.8
C49 C48 H48 119.8
C50 C49 C48 119.6(7)
C50 C49 H49 120.2
C48 C49 H49 120.2
C49 C50 C51 121.0(6)
C49 C50 H50 119.5
C51 C50 H50 119.5
C52 C51 C50 118.8(6)
C52 C51 H51 120.6
C50 C51 H51 120.6
C51 C52 C47 122.1(7)
C51 C52 H52 119.0
C47 C52 H52 119.0
C58 C53 C54 119.9(6)
C58 C53 P4 118.8(5)
C54 C53 P4 120.7(5)
C55 C54 C53 119.8(6)
C55 C54 H54 120.1
C53 C54 H54 120.1
C56 C55 C54 120.4(7)
C56 C55 H55 119.8
C54 C55 H55 119.8
C55 C56 C57 120.3(7)
C55 C56 H56 119.8
C57 C56 H56 119.8
C56 C57 C58 120.7(7)
C56 C57 H57 119.7
C58 C57 H57 119.7
C53 C58 C57 118.9(7)
C53 C58 H58 120.6
C57 C58 H58 120.6
O10 Cl1 O12 109.2(5)
O10 Cl1 O9 110.0(5)
O12 Cl1 O9 112.5(6)
O10 Cl1 O11 109.5(6)
O12 Cl1 O11 107.7(6)
O9 Cl1 O11 107.8(5)
O14A Cl2A O15A 109.4(10)
O14A Cl2A O16A 111.3(11)
O15A Cl2A O16A 113.6(13)
O14A Cl2A O13A 107.2(12)
O15A Cl2A O13A 108.0(13)
O16A Cl2A O13A 107.0(10)
O15B Cl2B O14B 115(2)
O15B Cl2B O13B 111.9(17)
O14B Cl2B O13B 110.6(18)
O15B Cl2B O16B 109.3(18)
O14B Cl2B O16B 103.3(17)
O13B Cl2B O16B 106(2)
Cl4 C59 Cl3 111.4(5)
Cl4 C59 H591 109.4
Cl3 C59 H591 109.4
Cl4 C59 H592 109.4
Cl3 C59 H592 109.4
H591 C59 H592 108.0
Cl6 C60 Cl5 113.0(7)
Cl6 C60 H601 109.0
Cl5 C60 H601 109.0
Cl6 C60 H602 109.0
Cl5 C60 H602 109.0
H601 C60 H602 107.8

loop_
_geom_bond_atom_site_label_1
_geom_bond_atom_site_label_2
_geom_bond_distance
Se1 C9 1.982(6)
Se1 Se2 2.3175(14)
Se2 C10 1.977(6)
Mn1 C3 1.832(7)
Mn1 C2 1.851(7)
Mn1 C1 1.863(7)
Mn1 C4 1.864(8)
Mn1 P1 2.298(2)
Mn1 P2 2.331(2)
C1 O1 1.141(7)
C2 O2 1.133(8)
C3 O3 1.136(8)
C4 O4 1.119(8)
Mn2 C7 1.832(7)
Mn2 C8 1.842(7)
Mn2 C5 1.854(7)
Mn2 C6 1.865(7)
Mn2 P3 2.3045(19)
Mn2 P4 2.329(2)
C5 O5 1.132(8)
C6 O6 1.137(7)
C7 O7 1.136(8)
C8 O8 1.141(7)
C9 P2 1.851(7)
C9 P1 1.853(6)
C9 H9 0.91(6)
C10 P3 1.853(6)
C10 P4 1.860(6)
C10 H10 1.07(6)
P1 C17 1.825(7)
P1 C11 1.828(6)
C11 C16 1.373(9)
C11 C12 1.388(9)
C12 C13 1.370(9)
C12 H12 0.9500
C13 C14 1.364(11)
C13 H13 0.9500
C14 C15 1.378(10)
C14 H14 0.9500
C15 C16 1.384(9)
C15 H15 0.9500
C16 H16 0.9500
C17 C18 1.388(11)
C17 C22 1.401(11)
C18 C19 1.387(11)
C18 H18 0.9500
C19 C20 1.367(15)
C19 H19 0.9500
C20 C21 1.376(15)
C20 H20 0.9500
C21 C22 1.401(11)
C21 H21 0.9500
C22 H22 0.9500
P2 C29 1.817(6)
P2 C23 1.828(6)
C23 C28 1.388(8)
C23 C24 1.395(9)
C24 C25 1.386(9)
C24 H24 0.9500
C25 C26 1.366(10)
C25 H25 0.9500
C26 C27 1.378(10)
C26 H26 0.9500
C27 C28 1.377(9)
C27 H27 0.9500
C28 H28 0.9500
C29 C30 1.387(9)
C29 C34 1.387(9)
C30 C31 1.374(9)
C30 H30 0.9500
C31 C32 1.363(11)
C31 H31 0.9500
C32 C33 1.356(11)
C32 H32 0.9500
C33 C34 1.386(9)
C33 H33 0.9500
C34 H34 0.9500
P3 C35 1.818(6)
P3 C41 1.825(6)
C35 C40 1.349(9)
C35 C36 1.397(9)
C36 C37 1.382(9)
C36 H36 0.9500
C37 C38 1.374(11)
C37 H37 0.9500
C38 C39 1.361(11)
C38 H38 0.9500
C39 C40 1.405(10)
C39 H39 0.9500
C40 H40 0.9500
C41 C46 1.377(8)
C41 C42 1.408(8)
C42 C43 1.389(9)
C42 H42 0.9500
C43 C44 1.385(10)
C43 H43 0.9500
C44 C45 1.389(10)
C44 H44 0.9500
C45 C46 1.395(9)
C45 H45 0.9500
C46 H46 0.9500
P4 C53 1.817(6)
P4 C47 1.820(6)
C47 C48 1.386(9)
C47 C52 1.392(8)
C48 C49 1.392(9)
C48 H48 0.9500
C49 C50 1.367(10)
C49 H49 0.9500
C50 C51 1.384(10)
C50 H50 0.9500
C51 C52 1.363(9)
C51 H51 0.9500
C52 H52 0.9500
C53 C58 1.387(9)
C53 C54 1.395(9)
C54 C55 1.384(10)
C54 H54 0.9500
C55 C56 1.361(11)
C55 H55 0.9500
C56 C57 1.374(11)
C56 H56 0.9500
C57 C58 1.394(10)
C57 H57 0.9500
C58 H58 0.9500
Cl1 O10 1.384(7)
Cl1 O12 1.392(7)
Cl1 O9 1.418(6)
Cl1 O11 1.462(8)
Cl2A O14A 1.407(11)
Cl2A O15A 1.413(12)
Cl2A O16A 1.439(14)
Cl2A O13A 1.456(12)
Cl2B O15B 1.373(14)
Cl2B O14B 1.409(15)
Cl2B O13B 1.450(15)
Cl2B O16B 1.488(17)
Cl3 C59 1.748(8)
Cl4 C59 1.747(8)
C59 H591 0.9900
C59 H592 0.9900
Cl5 C60 1.721(12)
Cl6 C60 1.717(11)
C60 H601 0.9900
C60 H602 0.9900

loop_
_geom_torsion_atom_site_label_1
_geom_torsion_atom_site_label_2
_geom_torsion_atom_site_label_3
_geom_torsion_atom_site_label_4
_geom_torsion
C9 Se1 Se2 C10 104.2(3)
Se2 Se1 C9 P2 75.9(3)
Se2 Se1 C9 P1 178.8(3)
Se1 Se2 C10 P3 173.5(2)
Se1 Se2 C10 P4 70.4(3)
P2 C9 P1 C17 147.2(3)
Se1 C9 P1 C17 31.1(4)
P2 C9 P1 C11 -100.9(3)
Se1 C9 P1 C11 143.0(3)
P2 C9 P1 Mn1 18.1(2)
Se1 C9 P1 Mn1 -98.0(3)
C3 Mn1 P1 C17 51.7(3)
C2 Mn1 P1 C17 139.6(3)
C1 Mn1 P1 C17 -38.3(3)
P2 Mn1 P1 C17 -131.4(3)
C3 Mn1 P1 C11 -78.2(3)
C2 Mn1 P1 C11 9.7(3)
C1 Mn1 P1 C11 -168.2(3)
P2 Mn1 P1 C11 98.7(2)
C3 Mn1 P1 C9 168.1(3)
C2 Mn1 P1 C9 -104.1(3)
C1 Mn1 P1 C9 78.0(3)
P2 Mn1 P1 C9 -15.1(2)
C17 P1 C11 C16 102.5(6)
C9 P1 C11 C16 -12.3(7)
Mn1 P1 C11 C16 -118.1(6)
C17 P1 C11 C12 -78.5(6)
C9 P1 C11 C12 166.7(5)
Mn1 P1 C11 C12 61.0(6)
C16 C11 C12 C13 -0.1(11)
P1 C11 C12 C13 -179.2(6)
C11 C12 C13 C14 0.5(12)
C12 C13 C14 C15 0.1(12)
C13 C14 C15 C16 -0.9(12)
C12 C11 C16 C15 -0.8(11)
P1 C11 C16 C15 178.3(6)
C14 C15 C16 C11 1.3(12)
C11 P1 C17 C18 117.5(6)
C9 P1 C17 C18 -127.2(6)
Mn1 P1 C17 C18 -16.9(7)
C11 P1 C17 C22 -60.3(6)
C9 P1 C17 C22 55.0(6)
Mn1 P1 C17 C22 165.3(4)
C22 C17 C18 C19 1.7(11)
P1 C17 C18 C19 -176.1(6)
C17 C18 C19 C20 -0.9(13)
C18 C19 C20 C21 -1.3(15)
C19 C20 C21 C22 2.7(14)
C18 C17 C22 C21 -0.3(11)
P1 C17 C22 C21 177.6(5)
C20 C21 C22 C17 -2.0(11)
P1 C9 P2 C29 102.5(3)
Se1 C9 P2 C29 -145.1(3)
P1 C9 P2 C23 -146.8(3)
Se1 C9 P2 C23 -34.4(4)
P1 C9 P2 Mn1 -17.8(2)
Se1 C9 P2 Mn1 94.6(3)
C3 Mn1 P2 C29 -79.8(10)
C2 Mn1 P2 C29 -2.2(3)
C1 Mn1 P2 C29 177.4(3)
C4 Mn1 P2 C29 86.4(3)
P1 Mn1 P2 C29 -94.1(2)
C3 Mn1 P2 C23 151.1(10)
C2 Mn1 P2 C23 -131.3(3)
C1 Mn1 P2 C23 48.3(3)
C4 Mn1 P2 C23 -42.7(3)
P1 Mn1 P2 C23 136.8(2)
C3 Mn1 P2 C9 29.4(10)
C2 Mn1 P2 C9 106.9(3)
C1 Mn1 P2 C9 -73.4(3)
C4 Mn1 P2 C9 -164.5(3)
P1 Mn1 P2 C9 15.0(2)
C29 P2 C23 C28 29.4(6)
C9 P2 C23 C28 -82.8(6)
Mn1 P2 C23 C28 164.8(4)
C29 P2 C23 C24 -147.1(5)
C9 P2 C23 C24 100.7(5)
Mn1 P2 C23 C24 -11.7(6)
C28 C23 C24 C25 1.5(9)
P2 C23 C24 C25 178.0(5)
C23 C24 C25 C26 -0.2(10)
C24 C25 C26 C27 -0.7(11)
C25 C26 C27 C28 0.3(11)
C26 C27 C28 C23 1.1(10)
C24 C23 C28 C27 -2.0(9)
P2 C23 C28 C27 -178.4(5)
C23 P2 C29 C30 -91.0(6)
C9 P2 C29 C30 27.6(6)
Mn1 P2 C29 C30 130.8(5)
C23 P2 C29 C34 79.6(5)
C9 P2 C29 C34 -161.9(5)
Mn1 P2 C29 C34 -58.7(5)
C34 C29 C30 C31 1.1(10)
P2 C29 C30 C31 171.4(5)
C29 C30 C31 C32 -1.6(11)
C30 C31 C32 C33 2.0(12)
C31 C32 C33 C34 -1.9(12)
C32 C33 C34 C29 1.4(11)
C30 C29 C34 C33 -1.0(10)
P2 C29 C34 C33 -171.9(5)
P4 C10 P3 C35 -102.3(3)
Se2 C10 P3 C35 141.6(3)
P4 C10 P3 C41 146.6(3)
Se2 C10 P3 C41 30.4(3)
P4 C10 P3 Mn2 17.6(2)
Se2 C10 P3 Mn2 -98.5(2)
C7 Mn2 P3 C35 -76.2(3)
C8 Mn2 P3 C35 115.9(9)
C5 Mn2 P3 C35 -164.5(3)
C6 Mn2 P3 C35 11.1(3)
P4 Mn2 P3 C35 99.8(2)
C7 Mn2 P3 C41 54.9(3)
C8 Mn2 P3 C41 -113.0(9)
C5 Mn2 P3 C41 -33.4(3)
C6 Mn2 P3 C41 142.2(3)
P4 Mn2 P3 C41 -129.1(2)
C7 Mn2 P3 C10 169.4(3)
C8 Mn2 P3 C10 1.4(9)
C5 Mn2 P3 C10 81.0(3)
C6 Mn2 P3 C10 -103.3(3)
P4 Mn2 P3 C10 -14.66(18)
C41 P3 C35 C40 98.0(6)
C10 P3 C35 C40 -15.2(6)
Mn2 P3 C35 C40 -121.3(5)
C41 P3 C35 C36 -80.2(5)
C10 P3 C35 C36 166.6(5)
Mn2 P3 C35 C36 60.5(5)
C40 C35 C36 C37 0.7(10)
P3 C35 C36 C37 179.0(6)
C35 C36 C37 C38 -0.4(12)
C36 C37 C38 C39 -0.1(12)
C37 C38 C39 C40 0.2(12)
C36 C35 C40 C39 -0.6(10)
P3 C35 C40 C39 -178.7(6)
C38 C39 C40 C35 0.1(12)
C35 P3 C41 C46 119.3(5)
C10 P3 C41 C46 -125.5(5)
Mn2 P3 C41 C46 -16.6(6)
C35 P3 C41 C42 -59.6(5)
C10 P3 C41 C42 55.6(5)
Mn2 P3 C41 C42 164.5(4)
C46 C41 C42 C43 0.0(9)
P3 C41 C42 C43 178.9(5)
C41 C42 C43 C44 0.3(10)
C42 C43 C44 C45 -1.5(10)
C43 C44 C45 C46 2.5(11)
C42 C41 C46 C45 1.0(9)
P3 C41 C46 C45 -177.8(5)
C44 C45 C46 C41 -2.2(10)
P3 C10 P4 C53 104.9(3)
Se2 C10 P4 C53 -142.9(3)
P3 C10 P4 C47 -145.3(3)
Se2 C10 P4 C47 -33.1(4)
P3 C10 P4 Mn2 -17.4(2)
Se2 C10 P4 Mn2 94.8(3)
C7 Mn2 P4 C53 -74.9(11)
C8 Mn2 P4 C53 88.7(3)
C5 Mn2 P4 C53 177.2(3)
C6 Mn2 P4 C53 -3.1(3)
P3 Mn2 P4 C53 -95.3(2)
C7 Mn2 P4 C47 157.2(11)
C8 Mn2 P4 C47 -39.2(3)
C5 Mn2 P4 C47 49.3(3)
C6 Mn2 P4 C47 -131.0(3)
P3 Mn2 P4 C47 136.8(2)
C7 Mn2 P4 C10 34.9(11)
C8 Mn2 P4 C10 -161.4(3)
C5 Mn2 P4 C10 -72.9(3)
C6 Mn2 P4 C10 106.8(3)
P3 Mn2 P4 C10 14.58(18)
C53 P4 C47 C48 -154.9(5)
C10 P4 C47 C48 92.9(5)
Mn2 P4 C47 C48 -19.2(6)
C53 P4 C47 C52 21.2(6)
C10 P4 C47 C52 -91.0(5)
Mn2 P4 C47 C52 156.9(4)
C52 C47 C48 C49 0.6(9)
P4 C47 C48 C49 176.8(5)
C47 C48 C49 C50 -0.8(10)
C48 C49 C50 C51 1.1(11)
C49 C50 C51 C52 -1.1(11)
C50 C51 C52 C47 0.8(11)
C48 C47 C52 C51 -0.6(10)
P4 C47 C52 C51 -176.8(5)
C47 P4 C53 C58 77.2(6)
C10 P4 C53 C58 -163.6(6)
Mn2 P4 C53 C58 -59.7(6)
C47 P4 C53 C54 -93.8(6)
C10 P4 C53 C54 25.3(6)
Mn2 P4 C53 C54 129.2(5)
C58 C53 C54 C55 -1.3(12)
P4 C53 C54 C55 169.7(6)
C53 C54 C55 C56 -0.3(14)
C54 C55 C56 C57 0.6(16)
C55 C56 C57 C58 0.6(16)
C54 C53 C58 C57 2.5(12)
P4 C53 C58 C57 -168.7(7)
C56 C57 C58 C53 -2.1(15)
